data_1569111
loop_
_publ_author_name
'Gao, Mingchun'
'Ruiz, Jose M.'
'Jimenez, Emily'
'Lo, Anna'
'Laconsay, Croix J.'
'Fettinger, James C.'
'Tantillo, Dean J.'
'Shaw, Jared T.'

_publ_section_title
;
 Catalytic generation of <i>ortho</i>-quinone dimethides <i>via</i>
 donor/donor rhodium carbenes.
;
_journal_issue 23
_journal_name_full 'Chemical science'
_journal_page_first 6443
_journal_page_last 6448
_journal_paper_doi 10.1039/d3sc00734k
_journal_volume 14
_journal_year 2023
_chemical_absolute_configuration ad
_chemical_formula_moiety 'C31 H29 N O7'
_chemical_formula_sum 'C31 H29 N O7'
_chemical_formula_weight 527.55
_space_group_crystal_system orthorhombic
_space_group_IT_number 19
_space_group_name_Hall 'P 2ac 2ab'
_space_group_name_H-M_alt 'P 21 21 21'
_atom_sites_solution_hydrogens geom
_atom_sites_solution_primary dual
_audit_creation_method SHELXL-2018/3
_audit_update_record
;
2022-01-28 deposited with the CCDC.	2023-05-11 downloaded from the CCDC.
;
_cell_angle_alpha 90
_cell_angle_beta 90
_cell_angle_gamma 90
_cell_formula_units_Z 4
_cell_length_a 11.0296(3)
_cell_length_b 13.7412(3)
_cell_length_c 17.5524(4)
_cell_measurement_reflns_used 9984
_cell_measurement_temperature 90(2)
_cell_measurement_theta_max 63.20
_cell_measurement_theta_min 4.74
_cell_volume 2660.24(11)
_computing_cell_refinement 'SAINT (8.38a) (Bruker, 2017)'
_computing_data_collection 'Apex3 (2019.1) (Bruker, 2019)'
_computing_data_reduction 'SAINT (8.38a) (Bruker, 2017)'
_computing_molecular_graphics 'Bruker SHELXTL'
_computing_publication_material 'Bruker SHELXTL'
_computing_structure_refinement 'SHELXL-2018/3 (Sheldrick, 2018)'
_computing_structure_solution 'SHELXT (Sheldrick, 2014)'
_diffrn_ambient_temperature 90(2)
_diffrn_measured_fraction_theta_full 0.942
_diffrn_measured_fraction_theta_max 0.942
_diffrn_measurement_device_type 'Bruker APEX-II CCD'
_diffrn_measurement_method '\f and \w scans'
_diffrn_radiation_type CuK\a
_diffrn_radiation_wavelength 1.54178
_diffrn_reflns_av_R_equivalents 0.0185
_diffrn_reflns_av_unetI/netI 0.0205
_diffrn_reflns_Laue_measured_fraction_full 0.942
_diffrn_reflns_Laue_measured_fraction_max 0.942
_diffrn_reflns_limit_h_max 12
_diffrn_reflns_limit_h_min -11
_diffrn_reflns_limit_k_max 15
_diffrn_reflns_limit_k_min -15
_diffrn_reflns_limit_l_max 19
_diffrn_reflns_limit_l_min -18
_diffrn_reflns_number 9689
_diffrn_reflns_point_group_measured_fraction_full 0.919
_diffrn_reflns_point_group_measured_fraction_max 0.918
_diffrn_reflns_theta_full 63.039
_diffrn_reflns_theta_max 63.039
_diffrn_reflns_theta_min 4.735
_exptl_absorpt_coefficient_mu 0.768
_exptl_absorpt_correction_T_max 0.7365
_exptl_absorpt_correction_T_min 0.6085
_exptl_absorpt_correction_type multi-scan
_exptl_absorpt_process_details 'SADABS 2016/2 (Sheldrick, 2016)'
_exptl_crystal_colour Colorless
_exptl_crystal_density_diffrn 1.317
_exptl_crystal_description Block
_exptl_crystal_F_000 1112
_exptl_crystal_size_max 0.707
_exptl_crystal_size_mid 0.516
_exptl_crystal_size_min 0.458
_refine_diff_density_max 0.181
_refine_diff_density_min -0.131
_refine_diff_density_rms 0.034
_refine_ls_abs_structure_details
; 
 Flack x determined using 1637 quotients [(I+)-(I-)]/[(I+)+(I-)] 
 (Parsons, Flack and Wagner, Acta Cryst. B69 (2013) 249-259). 
;
_refine_ls_abs_structure_Flack 0.03(4)
_refine_ls_extinction_coef 0.0043(3)
_refine_ls_extinction_expression Fc^*^=kFc[1+0.001xFc^2^\l^3^/sin(2\q)]^-1/4^
_refine_ls_extinction_method 'SHELXL-2018/3 (Sheldrick 2018)'
_refine_ls_goodness_of_fit_ref 1.068
_refine_ls_hydrogen_treatment mixed
_refine_ls_matrix_type full
_refine_ls_number_parameters 387
_refine_ls_number_reflns 3957
_refine_ls_number_restraints 8
_refine_ls_restrained_S_all 1.071
_refine_ls_R_factor_all 0.0238
_refine_ls_R_factor_gt 0.0238
_refine_ls_shift/su_max 0.002
_refine_ls_shift/su_mean 0.000
_refine_ls_structure_factor_coef Fsqd
_refine_ls_weighting_details 'w=1/[\s^2^(Fo^2^)+(0.0334P)^2^+0.4700P] where P=(Fo^2^+2Fc^2^)/3'
_refine_ls_weighting_scheme calc
_refine_ls_wR_factor_gt 0.0613
_refine_ls_wR_factor_ref 0.0613
_reflns_Friedel_coverage 0.715
_reflns_Friedel_fraction_full 0.887
_reflns_Friedel_fraction_max 0.887
_reflns_number_gt 3954
_reflns_number_total 3957
_reflns_threshold_expression 'I > 2\s(I)'
_cod_data_source_file d3sc00734k2.cif
_cod_data_source_block JF3084CUFMI
_cod_depositor_comments
;
The following automatic conversions were performed:

data item '_exptl_absorpt_correction_type' value 'Multi-scan' was
changed to 'multi-scan' in accordance with the
/home/data/users/saulius/crontab/automatic-downloads/rss-feeds/RSC/lib/dictionaries/cif_core.dic
dictionary named 'cif_core.dic' version 2.4.2 last updated on
2011-04-26.

Automatic conversion script
Id: cif_fix_values 8170 2020-07-09 18:12:32Z antanas 

 Adding full bibliography for 1569107--1569117.cif.
;
_cod_database_code 1569111
_shelx_shelxl_version_number 2018/3
_shelx_space_group_comment
; 
The symmetry employed for this shelxl refinement is uniquely defined 
by the following loop, which should always be used as a source of 
symmetry information in preference to the above space-group names. 
They are only intended as comments. 
;
_shelx_estimated_absorpt_t_min 0.613
_shelx_estimated_absorpt_t_max 0.720

loop_
_space_group_symop_operation_xyz
'x, y, z'
'-x+1/2, -y, z+1/2'
'-x, y+1/2, -z+1/2'
'x+1/2, -y+1/2, -z'

loop_
_atom_site_label
_atom_site_type_symbol
_atom_site_fract_x
_atom_site_fract_y
_atom_site_fract_z
_atom_site_U_iso_or_equiv
_atom_site_adp_type
_atom_site_occupancy
_atom_site_site_symmetry_order
_atom_site_calc_flag
_atom_site_refinement_flags_posn
_atom_site_refinement_flags_adp
_atom_site_refinement_flags_occupancy
_atom_site_disorder_assembly
_atom_site_disorder_group
C1 C 0.69689(15) 0.30668(12) 0.34624(11) 0.0195(4) Uani 1 1 d . . . . .
H1 H 0.737446 0.364251 0.322463 0.016(5) Uiso 1 1 calc R . . . .
C2 C 0.77033(16) 0.21423(13) 0.32807(10) 0.0211(4) Uani 1 1 d . . . . .
O2 O 0.88695(11) 0.21851(9) 0.36175(7) 0.0263(3) Uani 1 1 d . . . . .
C3 C 0.77990(16) 0.20051(13) 0.24253(11) 0.0219(4) Uani 1 1 d . . . . .
O3 O 0.70928(11) 0.13254(9) 0.36157(8) 0.0233(3) Uani 1 1 d D . . . .
C4 C 0.69040(16) 0.23740(13) 0.19398(11) 0.0226(4) Uani 1 1 d . . . . .
C5 C 0.58406(16) 0.29838(13) 0.22258(10) 0.0208(4) Uani 1 1 d . . . . .
H5 H 0.601211 0.367681 0.208933 0.021(5) Uiso 1 1 calc R . . . .
C6 C 0.57206(15) 0.29313(13) 0.31081(10) 0.0189(4) Uani 1 1 d . . . . .
H6 H 0.539861 0.227702 0.325389 0.020(5) Uiso 1 1 calc R . . . .
C7 C 0.8937(2) 0.14540(16) 0.41974(13) 0.0348(5) Uani 1 1 d D . . . .
H7A H 0.874413 0.172790 0.470479 0.046(7) Uiso 1 1 calc R . . A 1
H7B H 0.975234 0.115307 0.421416 0.055(8) Uiso 1 1 calc R . . A 1
C8 C 0.7999(2) 0.07353(17) 0.39526(16) 0.0285(5) Uani 0.84 1 d D U P B 1
H8A H 0.833610 0.026777 0.357920 0.033(7) Uiso 0.84 1 calc R . P B 1
H8B H 0.767393 0.037133 0.439424 0.037(7) Uiso 0.84 1 calc R . P B 1
C8B C 0.7721(10) 0.1017(10) 0.4310(7) 0.031(2) Uiso 0.16 1 d D U P B 2
H8B1 H 0.776741 0.029909 0.434553 0.037 Uiso 0.16 1 calc R U P B 2
H8B2 H 0.732136 0.127729 0.477152 0.037 Uiso 0.16 1 calc R U P B 2
C9 C 0.87726(17) 0.14838(14) 0.21249(11) 0.0262(4) Uani 1 1 d . . . . .
H9 H 0.938224 0.124012 0.245626 0.024(5) Uiso 1 1 calc R . . . .
C10 C 0.88602(18) 0.13175(14) 0.13483(12) 0.0305(5) Uani 1 1 d . . . . .
H10 H 0.951941 0.095277 0.114877 0.032(6) Uiso 1 1 calc R . . . .
C11 C 0.79858(19) 0.16840(15) 0.08677(12) 0.0319(5) Uani 1 1 d . . . . .
H11 H 0.804679 0.157666 0.033441 0.037(6) Uiso 1 1 calc R . . . .
C12 C 0.70159(17) 0.22094(15) 0.11581(11) 0.0269(4) Uani 1 1 d . . . . .
H12 H 0.642000 0.246057 0.082036 0.022(5) Uiso 1 1 calc R . . . .
C13 C 0.68959(16) 0.32140(12) 0.43138(11) 0.0197(4) Uani 1 1 d . . . . .
N13 N 0.78267(13) 0.37229(10) 0.46768(9) 0.0202(3) Uani 1 1 d . . . . .
O13 O 0.60862(11) 0.28743(9) 0.47006(7) 0.0249(3) Uani 1 1 d . . . . .
C14 C 0.87192(16) 0.43182(13) 0.43590(11) 0.0206(4) Uani 1 1 d . . . . .
O14 O 0.88095(11) 0.46006(9) 0.37130(7) 0.0234(3) Uani 1 1 d . . . . .
C15 C 0.91902(18) 0.40815(15) 0.56106(12) 0.0275(5) Uani 1 1 d . . . . .
H15A H 0.930890 0.450324 0.606176 0.036(6) Uiso 1 1 calc R . . . .
H15B H 0.969437 0.348988 0.566721 0.032(6) Uiso 1 1 calc R . . . .
O15 O 0.94869(11) 0.45988(10) 0.49108(8) 0.0264(3) Uani 1 1 d . . . . .
C16 C 0.78556(17) 0.38188(13) 0.55093(10) 0.0223(4) Uani 1 1 d . . . . .
H16 H 0.767225 0.318082 0.575804 0.024(5) Uiso 1 1 calc R . . . .
C17 C 0.69995(17) 0.46032(13) 0.57963(11) 0.0222(4) Uani 1 1 d . . . . .
C18 C 0.68170(19) 0.46824(16) 0.65806(12) 0.0306(5) Uani 1 1 d . . . . .
H18 H 0.720383 0.423915 0.691744 0.044(7) Uiso 1 1 calc R . . . .
C19 C 0.6072(2) 0.54069(18) 0.68691(12) 0.0364(5) Uani 1 1 d . . . . .
H19 H 0.594560 0.545375 0.740316 0.047(7) Uiso 1 1 calc R . . . .
C20 C 0.55142(19) 0.60594(15) 0.63872(13) 0.0343(5) Uani 1 1 d . . . . .
H20 H 0.501770 0.656209 0.658895 0.038(6) Uiso 1 1 calc R . . . .
C21 C 0.56793(19) 0.59801(15) 0.56101(13) 0.0310(5) Uani 1 1 d . . . . .
H21 H 0.528480 0.642212 0.527582 0.038(6) Uiso 1 1 calc R . . . .
C22 C 0.64226(18) 0.52536(13) 0.53157(11) 0.0240(4) Uani 1 1 d . . . . .
H22 H 0.653506 0.520365 0.478057 0.028(6) Uiso 1 1 calc R . . . .
C23 C 0.46439(17) 0.27109(14) 0.18590(10) 0.0219(4) Uani 1 1 d . . . . .
C24 C 0.42660(17) 0.17389(14) 0.18576(11) 0.0238(4) Uani 1 1 d . . . . .
H24 H 0.479147 0.125129 0.205302 0.026(5) Uiso 1 1 calc R . . . .
C25 C 0.31418(18) 0.14752(15) 0.15769(11) 0.0279(4) Uani 1 1 d . . . . .
H25 H 0.289741 0.081233 0.158506 0.033(6) Uiso 1 1 calc R . . . .
C26 C 0.23737(18) 0.21767(16) 0.12844(11) 0.0312(5) Uani 1 1 d . . . . .
H26 H 0.159892 0.199936 0.109288 0.032(6) Uiso 1 1 calc R . . . .
C27 C 0.27420(19) 0.31393(16) 0.12726(12) 0.0330(5) Uani 1 1 d . . . . .
H27 H 0.221910 0.362249 0.106805 0.042(7) Uiso 1 1 calc R . . . .
C28 C 0.38707(18) 0.34057(14) 0.15575(11) 0.0278(4) Uani 1 1 d . . . . .
H28 H 0.411319 0.406887 0.154530 0.047(7) Uiso 1 1 calc R . . . .
C29 C 0.48383(17) 0.37044(13) 0.33667(11) 0.0222(4) Uani 1 1 d . . . . .
O29 O 0.51203(13) 0.45467(9) 0.34688(9) 0.0333(3) Uani 1 1 d . . . . .
C30 C 0.27588(18) 0.40859(15) 0.35254(13) 0.0335(5) Uani 1 1 d . . . . .
H30A H 0.285222 0.460914 0.314216 0.039(6) Uiso 1 1 calc R . . . .
H30B H 0.279653 0.438064 0.403955 0.039(6) Uiso 1 1 calc R . . . .
O30 O 0.37175(11) 0.33611(9) 0.34358(8) 0.0252(3) Uani 1 1 d . . . . .
C31 C 0.15729(19) 0.35707(18) 0.34159(15) 0.0431(6) Uani 1 1 d . . . . .
H31A H 0.146068 0.309205 0.382383 0.075(10) Uiso 1 1 calc R . . . .
H31B H 0.157300 0.323810 0.292204 0.081(11) Uiso 1 1 calc R . . . .
H31C H 0.090993 0.404516 0.343044 0.053(7) Uiso 1 1 calc R . . . .

loop_
_atom_site_aniso_label
_atom_site_aniso_U_11
_atom_site_aniso_U_22
_atom_site_aniso_U_33
_atom_site_aniso_U_23
_atom_site_aniso_U_13
_atom_site_aniso_U_12
C1 0.0165(8) 0.0182(8) 0.0237(9) -0.0009(7) 0.0008(8) -0.0010(7)
C2 0.0134(8) 0.0216(9) 0.0281(10) -0.0016(8) -0.0005(7) -0.0005(7)
O2 0.0159(6) 0.0288(7) 0.0343(7) -0.0033(6) -0.0048(6) 0.0031(5)
C3 0.0169(9) 0.0195(8) 0.0294(10) -0.0030(8) 0.0018(8) -0.0016(7)
O3 0.0189(6) 0.0203(6) 0.0306(7) 0.0018(5) -0.0007(6) 0.0012(5)
C4 0.0182(9) 0.0215(9) 0.0281(10) -0.0019(8) 0.0024(8) -0.0036(7)
C5 0.0188(9) 0.0194(9) 0.0242(9) 0.0012(8) 0.0003(8) -0.0010(7)
C6 0.0151(8) 0.0177(8) 0.0241(9) -0.0016(7) -0.0008(8) -0.0011(7)
C7 0.0324(11) 0.0344(11) 0.0376(12) 0.0029(10) -0.0114(10) 0.0087(9)
C8 0.0289(12) 0.0236(11) 0.0330(13) 0.0022(10) -0.0034(11) 0.0068(10)
C9 0.0187(9) 0.0239(9) 0.0359(11) -0.0038(8) 0.0014(9) 0.0012(8)
C10 0.0232(10) 0.0274(10) 0.0410(12) -0.0083(9) 0.0094(10) -0.0016(8)
C11 0.0296(11) 0.0375(11) 0.0284(11) -0.0089(9) 0.0087(9) -0.0064(10)
C12 0.0224(9) 0.0328(10) 0.0257(10) -0.0009(9) 0.0004(8) -0.0034(8)
C13 0.0149(9) 0.0165(8) 0.0275(10) -0.0008(7) -0.0003(8) 0.0021(7)
N13 0.0172(7) 0.0212(7) 0.0222(8) -0.0004(6) -0.0009(7) -0.0019(6)
O13 0.0218(7) 0.0259(7) 0.0269(7) -0.0025(6) 0.0027(6) -0.0057(6)
C14 0.0134(9) 0.0198(8) 0.0285(11) -0.0038(8) 0.0006(8) 0.0022(7)
O14 0.0186(6) 0.0254(6) 0.0261(7) -0.0002(6) 0.0024(6) -0.0019(5)
C15 0.0243(10) 0.0306(10) 0.0276(11) 0.0009(8) -0.0063(9) 0.0030(8)
O15 0.0184(7) 0.0305(7) 0.0302(7) -0.0011(6) -0.0041(6) -0.0033(6)
C16 0.0247(10) 0.0215(9) 0.0208(10) 0.0019(7) -0.0031(8) -0.0007(8)
C17 0.0202(9) 0.0235(9) 0.0229(10) -0.0023(8) -0.0012(8) -0.0072(8)
C18 0.0295(11) 0.0394(11) 0.0229(10) -0.0005(9) -0.0031(9) -0.0069(9)
C19 0.0331(11) 0.0508(13) 0.0251(10) -0.0141(10) 0.0059(10) -0.0126(11)
C20 0.0257(10) 0.0342(11) 0.0431(13) -0.0157(10) 0.0073(10) -0.0049(9)
C21 0.0278(10) 0.0262(10) 0.0390(12) -0.0032(9) 0.0036(10) 0.0003(8)
C22 0.0240(10) 0.0240(9) 0.0241(10) -0.0011(8) 0.0038(8) -0.0013(8)
C23 0.0195(9) 0.0269(9) 0.0193(9) -0.0007(8) 0.0008(8) -0.0004(8)
C24 0.0217(9) 0.0252(9) 0.0244(10) -0.0030(8) 0.0009(8) 0.0004(8)
C25 0.0264(10) 0.0317(10) 0.0255(10) -0.0056(9) 0.0037(9) -0.0057(8)
C26 0.0199(9) 0.0448(12) 0.0290(10) -0.0010(9) -0.0024(9) -0.0069(9)
C27 0.0239(10) 0.0394(11) 0.0356(11) 0.0078(9) -0.0036(9) 0.0044(9)
C28 0.0233(10) 0.0277(10) 0.0323(10) 0.0060(9) -0.0012(9) -0.0010(8)
C29 0.0191(9) 0.0232(9) 0.0242(9) -0.0010(8) -0.0016(8) 0.0018(8)
O29 0.0273(7) 0.0208(7) 0.0519(9) -0.0070(6) -0.0006(7) 0.0022(6)
C30 0.0232(10) 0.0362(11) 0.0411(13) -0.0033(10) 0.0021(10) 0.0144(9)
O30 0.0145(6) 0.0262(6) 0.0348(7) -0.0031(6) 0.0010(6) 0.0042(5)
C31 0.0197(10) 0.0477(13) 0.0620(16) 0.0075(12) 0.0042(11) 0.0108(10)

loop_
_atom_type_symbol
_atom_type_description
_atom_type_scat_dispersion_real
_atom_type_scat_dispersion_imag
_atom_type_scat_source
C C 0.0181 0.0091 'International Tables Vol C Tables 4.2.6.8 and 6.1.1.4'
H H 0.0000 0.0000 'International Tables Vol C Tables 4.2.6.8 and 6.1.1.4'
N N 0.0311 0.0180 'International Tables Vol C Tables 4.2.6.8 and 6.1.1.4'
O O 0.0492 0.0322 'International Tables Vol C Tables 4.2.6.8 and 6.1.1.4'

loop_
_geom_angle_atom_site_label_1
_geom_angle_atom_site_label_2
_geom_angle_atom_site_label_3
_geom_angle
_geom_angle_site_symmetry_1
_geom_angle_site_symmetry_3
_geom_angle_publ_flag
C13 C1 C6 111.87(14) . . ?
C13 C1 C2 110.08(14) . . ?
C6 C1 C2 106.87(14) . . ?
C13 C1 H1 109.3 . . ?
C6 C1 H1 109.3 . . ?
C2 C1 H1 109.3 . . ?
O2 C2 O3 106.71(14) . . ?
O2 C2 C3 110.79(15) . . ?
O3 C2 C3 109.94(14) . . ?
O2 C2 C1 110.91(14) . . ?
O3 C2 C1 108.28(13) . . ?
C3 C2 C1 110.12(15) . . ?
C2 O2 C7 108.35(14) . . ?
C9 C3 C4 119.94(18) . . ?
C9 C3 C2 119.45(17) . . ?
C4 C3 C2 120.59(16) . . ?
C8 O3 C2 106.70(15) . . ?
C2 O3 C8B 110.2(4) . . ?
C12 C4 C3 118.53(17) . . ?
C12 C4 C5 118.69(17) . . ?
C3 C4 C5 122.73(16) . . ?
C23 C5 C4 113.18(15) . . ?
C23 C5 C6 109.71(14) . . ?
C4 C5 C6 111.55(15) . . ?
C23 C5 H5 107.4 . . ?
C4 C5 H5 107.4 . . ?
C6 C5 H5 107.4 . . ?
C29 C6 C1 111.96(14) . . ?
C29 C6 C5 108.75(14) . . ?
C1 C6 C5 108.91(14) . . ?
C29 C6 H6 109.1 . . ?
C1 C6 H6 109.1 . . ?
C5 C6 H6 109.1 . . ?
O2 C7 C8B 109.3(4) . . ?
O2 C7 C8 102.90(16) . . ?
O2 C7 H7A 111.2 . . ?
C8 C7 H7A 111.2 . . ?
O2 C7 H7B 111.2 . . ?
C8 C7 H7B 111.2 . . ?
H7A C7 H7B 109.1 . . ?
O3 C8 C7 103.33(17) . . ?
O3 C8 H8A 111.1 . . ?
C7 C8 H8A 111.1 . . ?
O3 C8 H8B 111.1 . . ?
C7 C8 H8B 111.1 . . ?
H8A C8 H8B 109.1 . . ?
O3 C8B C7 101.6(6) . . ?
O3 C8B H8B1 111.5 . . ?
C7 C8B H8B1 111.5 . . ?
O3 C8B H8B2 111.5 . . ?
C7 C8B H8B2 111.5 . . ?
H8B1 C8B H8B2 109.3 . . ?
C10 C9 C3 120.70(19) . . ?
C10 C9 H9 119.7 . . ?
C3 C9 H9 119.7 . . ?
C11 C10 C9 119.58(18) . . ?
C11 C10 H10 120.2 . . ?
C9 C10 H10 120.2 . . ?
C10 C11 C12 120.35(19) . . ?
C10 C11 H11 119.8 . . ?
C12 C11 H11 119.8 . . ?
C11 C12 C4 120.90(19) . . ?
C11 C12 H12 119.6 . . ?
C4 C12 H12 119.6 . . ?
O13 C13 N13 118.55(16) . . ?
O13 C13 C1 122.73(16) . . ?
N13 C13 C1 118.65(15) . . ?
C13 N13 C14 129.02(15) . . ?
C13 N13 C16 121.03(15) . . ?
C14 N13 C16 109.26(14) . . ?
O14 C14 O15 122.36(17) . . ?
O14 C14 N13 128.61(17) . . ?
O15 C14 N13 108.94(16) . . ?
O15 C15 C16 103.53(15) . . ?
O15 C15 H15A 111.1 . . ?
C16 C15 H15A 111.1 . . ?
O15 C15 H15B 111.1 . . ?
C16 C15 H15B 111.1 . . ?
H15A C15 H15B 109.0 . . ?
C14 O15 C15 109.05(14) . . ?
N13 C16 C17 112.36(15) . . ?
N13 C16 C15 99.10(15) . . ?
C17 C16 C15 113.15(15) . . ?
N13 C16 H16 110.6 . . ?
C17 C16 H16 110.6 . . ?
C15 C16 H16 110.6 . . ?
C22 C17 C18 118.99(18) . . ?
C22 C17 C16 122.81(17) . . ?
C18 C17 C16 118.18(17) . . ?
C19 C18 C17 120.1(2) . . ?
C19 C18 H18 119.9 . . ?
C17 C18 H18 119.9 . . ?
C20 C19 C18 120.52(19) . . ?
C20 C19 H19 119.7 . . ?
C18 C19 H19 119.7 . . ?
C19 C20 C21 119.76(19) . . ?
C19 C20 H20 120.1 . . ?
C21 C20 H20 120.1 . . ?
C20 C21 C22 120.1(2) . . ?
C20 C21 H21 120.0 . . ?
C22 C21 H21 120.0 . . ?
C17 C22 C21 120.53(18) . . ?
C17 C22 H22 119.7 . . ?
C21 C22 H22 119.7 . . ?
C28 C23 C24 118.29(17) . . ?
C28 C23 C5 121.86(17) . . ?
C24 C23 C5 119.76(16) . . ?
C25 C24 C23 121.20(18) . . ?
C25 C24 H24 119.4 . . ?
C23 C24 H24 119.4 . . ?
C26 C25 C24 119.95(18) . . ?
C26 C25 H25 120.0 . . ?
C24 C25 H25 120.0 . . ?
C25 C26 C27 119.48(18) . . ?
C25 C26 H26 120.3 . . ?
C27 C26 H26 120.3 . . ?
C26 C27 C28 120.60(19) . . ?
C26 C27 H27 119.7 . . ?
C28 C27 H27 119.7 . . ?
C23 C28 C27 120.47(18) . . ?
C23 C28 H28 119.8 . . ?
C27 C28 H28 119.8 . . ?
O29 C29 O30 124.36(17) . . ?
O29 C29 C6 123.42(17) . . ?
O30 C29 C6 112.16(15) . . ?
O30 C30 C31 107.19(16) . . ?
O30 C30 H30A 110.3 . . ?
C31 C30 H30A 110.3 . . ?
O30 C30 H30B 110.3 . . ?
C31 C30 H30B 110.3 . . ?
H30A C30 H30B 108.5 . . ?
C29 O30 C30 116.18(14) . . ?
C30 C31 H31A 109.5 . . ?
C30 C31 H31B 109.5 . . ?
H31A C31 H31B 109.5 . . ?
C30 C31 H31C 109.5 . . ?
H31A C31 H31C 109.5 . . ?
H31B C31 H31C 109.5 . . ?

loop_
_geom_bond_atom_site_label_1
_geom_bond_atom_site_label_2
_geom_bond_distance
_geom_bond_site_symmetry_2
_geom_bond_publ_flag
C1 C13 1.510(3) . ?
C1 C6 1.522(2) . ?
C1 C2 1.540(2) . ?
C1 H1 1.0000 . ?
C2 O2 1.417(2) . ?
C2 O3 1.435(2) . ?
C2 C3 1.517(3) . ?
O2 C7 1.432(3) . ?
C3 C9 1.394(3) . ?
C3 C4 1.399(3) . ?
O3 C8 1.417(3) . ?
O3 C8B 1.464(10) . ?
C4 C12 1.396(3) . ?
C4 C5 1.526(3) . ?
C5 C23 1.516(3) . ?
C5 C6 1.556(3) . ?
C5 H5 1.0000 . ?
C6 C29 1.510(2) . ?
C6 H6 1.0000 . ?
C7 C8B 1.482(10) . ?
C7 C8 1.493(3) . ?
C7 H7A 0.9900 . ?
C7 H7B 0.9900 . ?
C8 H8A 0.9900 . ?
C8 H8B 0.9900 . ?
C8B H8B1 0.9900 . ?
C8B H8B2 0.9900 . ?
C9 C10 1.386(3) . ?
C9 H9 0.9500 . ?
C10 C11 1.377(3) . ?
C10 H10 0.9500 . ?
C11 C12 1.388(3) . ?
C11 H11 0.9500 . ?
C12 H12 0.9500 . ?
C13 O13 1.215(2) . ?
C13 N13 1.396(2) . ?
N13 C14 1.396(2) . ?
N13 C16 1.468(2) . ?
C14 O14 1.203(2) . ?
C14 O15 1.343(2) . ?
C15 O15 1.456(2) . ?
C15 C16 1.526(3) . ?
C15 H15A 0.9900 . ?
C15 H15B 0.9900 . ?
C16 C17 1.519(3) . ?
C16 H16 1.0000 . ?
C17 C22 1.384(3) . ?
C17 C18 1.395(3) . ?
C18 C19 1.387(3) . ?
C18 H18 0.9500 . ?
C19 C20 1.378(3) . ?
C19 H19 0.9500 . ?
C20 C21 1.380(3) . ?
C20 H20 0.9500 . ?
C21 C22 1.391(3) . ?
C21 H21 0.9500 . ?
C22 H22 0.9500 . ?
C23 C28 1.385(3) . ?
C23 C24 1.399(3) . ?
C24 C25 1.383(3) . ?
C24 H24 0.9500 . ?
C25 C26 1.382(3) . ?
C25 H25 0.9500 . ?
C26 C27 1.384(3) . ?
C26 H26 0.9500 . ?
C27 C28 1.391(3) . ?
C27 H27 0.9500 . ?
C28 H28 0.9500 . ?
C29 O29 1.212(2) . ?
C29 O30 1.329(2) . ?
C30 O30 1.461(2) . ?
C30 C31 1.500(3) . ?
C30 H30A 0.9900 . ?
C30 H30B 0.9900 . ?
C31 H31A 0.9800 . ?
C31 H31B 0.9800 . ?
C31 H31C 0.9800 . ?

loop_
_geom_torsion_atom_site_label_1
_geom_torsion_atom_site_label_2
_geom_torsion_atom_site_label_3
_geom_torsion_atom_site_label_4
_geom_torsion
_geom_torsion_site_symmetry_1
_geom_torsion_site_symmetry_2
_geom_torsion_site_symmetry_3
_geom_torsion_site_symmetry_4
_geom_torsion_publ_flag
C13 C1 C2 O2 -55.84(18) . . . . ?
C6 C1 C2 O2 -177.53(14) . . . . ?
C13 C1 C2 O3 60.92(17) . . . . ?
C6 C1 C2 O3 -60.77(17) . . . . ?
C13 C1 C2 C3 -178.85(14) . . . . ?
C6 C1 C2 C3 59.47(18) . . . . ?
O3 C2 O2 C7 -4.71(18) . . . . ?
C3 C2 O2 C7 -124.37(16) . . . . ?
C1 C2 O2 C7 113.01(17) . . . . ?
O2 C2 C3 C9 31.4(2) . . . . ?
O3 C2 C3 C9 -86.27(19) . . . . ?
C1 C2 C3 C9 154.50(16) . . . . ?
O2 C2 C3 C4 -150.29(16) . . . . ?
O3 C2 C3 C4 92.01(19) . . . . ?
C1 C2 C3 C4 -27.2(2) . . . . ?
O2 C2 O3 C8 -17.7(2) . . . . ?
C3 C2 O3 C8 102.49(18) . . . . ?
C1 C2 O3 C8 -137.16(18) . . . . ?
O2 C2 O3 C8B 16.0(7) . . . . ?
C3 C2 O3 C8B 136.2(7) . . . . ?
C1 C2 O3 C8B -103.5(7) . . . . ?
C9 C3 C4 C12 -0.2(3) . . . . ?
C2 C3 C4 C12 -178.47(17) . . . . ?
C9 C3 C4 C5 -177.58(17) . . . . ?
C2 C3 C4 C5 4.2(3) . . . . ?
C12 C4 C5 C23 45.1(2) . . . . ?
C3 C4 C5 C23 -137.56(17) . . . . ?
C12 C4 C5 C6 169.36(16) . . . . ?
C3 C4 C5 C6 -13.3(2) . . . . ?
C13 C1 C6 C29 49.0(2) . . . . ?
C2 C1 C6 C29 169.51(15) . . . . ?
C13 C1 C6 C5 169.24(13) . . . . ?
C2 C1 C6 C5 -70.20(18) . . . . ?
C23 C5 C6 C29 -65.64(18) . . . . ?
C4 C5 C6 C29 168.13(14) . . . . ?
C23 C5 C6 C1 172.11(14) . . . . ?
C4 C5 C6 C1 45.89(19) . . . . ?
C2 O2 C7 C8B -7.9(7) . . . . ?
C2 O2 C7 C8 23.8(2) . . . . ?
C2 O3 C8 C7 32.0(2) . . . . ?
O2 C7 C8 O3 -34.0(2) . . . . ?
C2 O3 C8B C7 -19.8(10) . . . . ?
O2 C7 C8B O3 16.7(10) . . . . ?
C4 C3 C9 C10 -0.6(3) . . . . ?
C2 C3 C9 C10 177.68(17) . . . . ?
C3 C9 C10 C11 1.0(3) . . . . ?
C9 C10 C11 C12 -0.6(3) . . . . ?
C10 C11 C12 C4 -0.2(3) . . . . ?
C3 C4 C12 C11 0.6(3) . . . . ?
C5 C4 C12 C11 178.10(17) . . . . ?
C6 C1 C13 O13 28.7(2) . . . . ?
C2 C1 C13 O13 -89.98(19) . . . . ?
C6 C1 C13 N13 -154.38(15) . . . . ?
C2 C1 C13 N13 86.96(18) . . . . ?
O13 C13 N13 C14 -167.26(16) . . . . ?
C1 C13 N13 C14 15.7(3) . . . . ?
O13 C13 N13 C16 2.1(2) . . . . ?
C1 C13 N13 C16 -174.92(15) . . . . ?
C13 N13 C14 O14 8.2(3) . . . . ?
C16 N13 C14 O14 -162.18(18) . . . . ?
C13 N13 C14 O15 -175.16(16) . . . . ?
C16 N13 C14 O15 14.46(19) . . . . ?
O14 C14 O15 C15 -176.07(16) . . . . ?
N13 C14 O15 C15 7.04(19) . . . . ?
C16 C15 O15 C14 -24.47(19) . . . . ?
C13 N13 C16 C17 -79.4(2) . . . . ?
C14 N13 C16 C17 91.94(18) . . . . ?
C13 N13 C16 C15 160.89(15) . . . . ?
C14 N13 C16 C15 -27.83(18) . . . . ?
O15 C15 C16 N13 30.39(17) . . . . ?
O15 C15 C16 C17 -88.79(18) . . . . ?
N13 C16 C17 C22 -10.1(2) . . . . ?
C15 C16 C17 C22 101.1(2) . . . . ?
N13 C16 C17 C18 171.60(16) . . . . ?
C15 C16 C17 C18 -77.2(2) . . . . ?
C22 C17 C18 C19 -0.3(3) . . . . ?
C16 C17 C18 C19 178.03(18) . . . . ?
C17 C18 C19 C20 -0.6(3) . . . . ?
C18 C19 C20 C21 1.2(3) . . . . ?
C19 C20 C21 C22 -1.1(3) . . . . ?
C18 C17 C22 C21 0.5(3) . . . . ?
C16 C17 C22 C21 -177.78(18) . . . . ?
C20 C21 C22 C17 0.2(3) . . . . ?
C4 C5 C23 C28 -131.57(19) . . . . ?
C6 C5 C23 C28 103.1(2) . . . . ?
C4 C5 C23 C24 52.0(2) . . . . ?
C6 C5 C23 C24 -73.3(2) . . . . ?
C28 C23 C24 C25 -1.2(3) . . . . ?
C5 C23 C24 C25 175.32(17) . . . . ?
C23 C24 C25 C26 0.6(3) . . . . ?
C24 C25 C26 C27 0.3(3) . . . . ?
C25 C26 C27 C28 -0.5(3) . . . . ?
C24 C23 C28 C27 1.0(3) . . . . ?
C5 C23 C28 C27 -175.51(18) . . . . ?
C26 C27 C28 C23 -0.1(3) . . . . ?
C1 C6 C29 O29 37.4(3) . . . . ?
C5 C6 C29 O29 -83.0(2) . . . . ?
C1 C6 C29 O30 -145.35(16) . . . . ?
C5 C6 C29 O30 94.27(17) . . . . ?
O29 C29 O30 C30 9.7(3) . . . . ?
C6 C29 O30 C30 -167.55(16) . . . . ?
C31 C30 O30 C29 167.49(18) . . . . ?
